data_7704711
loop_
_publ_author_name
'Zhou, Xueer'
'Vasko, Petra'
'Hicks, Jamie'
'Fuentes, M \'Angeles'
'Heilmann, Andreas'
'Kolychev, Eugene L.'
'Aldridge, Simon'

_publ_section_title
;
 Cooperative N-H bond activation by amido-Ge(ii) cations.
;
_journal_issue 27
_journal_name_full 'Dalton transactions (Cambridge, England : 2003)'
_journal_page_first 9495
_journal_page_last 9504
_journal_paper_doi 10.1039/d0dt01960g
_journal_volume 49
_journal_year 2020
_chemical_formula_moiety 'C16 Al F36 O4, C31 H33 Ge N P'
_chemical_formula_sum 'C47 H33 Al F36 Ge N O4 P'
_chemical_formula_weight 1490.28
_space_group_crystal_system triclinic
_space_group_IT_number 2
_space_group_name_Hall '-P 1'
_space_group_name_H-M_alt 'P -1'
_atom_sites_solution_hydrogens geom
_audit_creation_method SHELXL-2018/3
_audit_update_record
;
2020-05-22 deposited with the CCDC.	2020-06-25 downloaded from the CCDC.
;
_cell_angle_alpha 83.214(3)
_cell_angle_beta 88.694(2)
_cell_angle_gamma 87.381(2)
_cell_formula_units_Z 4
_cell_length_a 12.1911(3)
_cell_length_b 15.3762(6)
_cell_length_c 29.9659(10)
_cell_measurement_reflns_used 12973
_cell_measurement_temperature 150(2)
_cell_measurement_theta_max 76.0850
_cell_measurement_theta_min 5.7740
_cell_volume 5571.2(3)
_computing_cell_refinement 'CrysAlisPro 1.171.39.46 (Rigaku OD, 2018)'
_computing_data_collection 'CrysAlisPro 1.171.39.46 (Rigaku OD, 2018)'
_computing_data_reduction 'CrysAlisPro 1.171.39.46 (Rigaku OD, 2018)'
_computing_structure_refinement 'SHELXL-2018/3 (Sheldrick, 2018)'
_computing_structure_solution 'SHELXT-2018/3 (Sheldrick, 2018)'
_diffrn_ambient_temperature 150(2)
_diffrn_detector_area_resol_mean 10.4102
_diffrn_measured_fraction_theta_full 0.999
_diffrn_measured_fraction_theta_max 0.981
_diffrn_measurement_device_type 'SuperNova, Dual, Cu at home/near, Atlas'
_diffrn_measurement_method '\w scans'
_diffrn_radiation_type CuK\a
_diffrn_radiation_wavelength 1.54184
_diffrn_reflns_av_unetI/netI 0.0439
_diffrn_reflns_Laue_measured_fraction_full 0.999
_diffrn_reflns_Laue_measured_fraction_max 0.981
_diffrn_reflns_limit_h_max 15
_diffrn_reflns_limit_h_min -11
_diffrn_reflns_limit_k_max 19
_diffrn_reflns_limit_k_min -19
_diffrn_reflns_limit_l_max 37
_diffrn_reflns_limit_l_min -37
_diffrn_reflns_number 24700
_diffrn_reflns_point_group_measured_fraction_full 0.999
_diffrn_reflns_point_group_measured_fraction_max 0.981
_diffrn_reflns_theta_full 67.684
_diffrn_reflns_theta_max 76.701
_diffrn_reflns_theta_min 3.630
_diffrn_source 'micro-focus sealed X-ray tube'
_exptl_absorpt_coefficient_mu 2.718
_exptl_absorpt_correction_T_max 1.00000
_exptl_absorpt_correction_T_min 0.89140
_exptl_absorpt_correction_type multi-scan
_exptl_absorpt_process_details
;
CrysAlisPro 1.171.39.46 (Rigaku Oxford Diffraction, 2018)
Empirical absorption correction using spherical harmonics,
 implemented in SCALE3 ABSPACK scaling algorithm.
;
_exptl_crystal_colour 'pale yellow'
_exptl_crystal_density_diffrn 1.777
_exptl_crystal_description block
_exptl_crystal_F_000 2952
_exptl_crystal_size_max 0.250
_exptl_crystal_size_mid 0.150
_exptl_crystal_size_min 0.080
_refine_diff_density_max 1.843
_refine_diff_density_min -0.859
_refine_diff_density_rms 0.108
_refine_ls_extinction_method none
_refine_ls_goodness_of_fit_ref 1.023
_refine_ls_hydrogen_treatment constr
_refine_ls_matrix_type full
_refine_ls_number_parameters 1838
_refine_ls_number_reflns 24700
_refine_ls_number_restraints 372
_refine_ls_restrained_S_all 1.072
_refine_ls_R_factor_all 0.0798
_refine_ls_R_factor_gt 0.0647
_refine_ls_shift/su_max 0.001
_refine_ls_shift/su_mean 0.000
_refine_ls_structure_factor_coef Fsqd
_refine_ls_weighting_details 'w=1/[\s^2^(Fo^2^)+(0.1321P)^2^] where P=(Fo^2^+2Fc^2^)/3'
_refine_ls_weighting_scheme calc
_refine_ls_wR_factor_gt 0.1707
_refine_ls_wR_factor_ref 0.1824
_reflns_Friedel_coverage 0.000
_reflns_number_gt 19220
_reflns_number_total 24700
_reflns_threshold_expression 'I > 2\s(I)'
_twin_special_details
;
Component 2 rotated by 179.9971\% 
 around [1.00 0.00 0.00] (reciprocal) or [1.00 -0.03 -0.01] (direct)
;
_cod_data_source_file d0dt01960g2.cif
_cod_data_source_block 334xzjh19_twin_comp1_twin1_hklf5
_cod_depositor_comments 'Adding full bibliography for 7704706--7704714.cif.'
_cod_database_code 7704711
_shelx_shelxl_version_number 2018/3
_shelx_space_group_comment
;
The symmetry employed for this shelxl refinement is uniquely defined
by the following loop, which should always be used as a source of
symmetry information in preference to the above space-group names.
They are only intended as comments.
;
_shelx_estimated_absorpt_t_min 0.550
_shelx_estimated_absorpt_t_max 0.812
_oxdiff_twin_items 2
_oxdiff_twin_integration_method simultaneous

loop_
_space_group_symop_operation_xyz
'x, y, z'
'-x, -y, -z'

loop_
_atom_site_label
_atom_site_type_symbol
_atom_site_fract_x
_atom_site_fract_y
_atom_site_fract_z
_atom_site_U_iso_or_equiv
_atom_site_adp_type
_atom_site_occupancy
_atom_site_site_symmetry_order
_atom_site_calc_flag
_atom_site_refinement_flags_posn
_atom_site_refinement_flags_adp
_atom_site_refinement_flags_occupancy
_atom_site_disorder_assembly
_atom_site_disorder_group
Ge1 Ge 0.66384(4) 0.81029(3) 0.68356(2) 0.02979(11) Uani 1 1 d . . . . .
Ge2 Ge 0.82203(3) 0.32948(3) 0.17468(2) 0.02383(10) Uani 1 1 d . . . . .
P1 P 0.50912(7) 0.81335(6) 0.63299(3) 0.02554(19) Uani 1 1 d . . . . .
P2 P 0.98351(7) 0.33447(6) 0.12446(3) 0.02038(17) Uani 1 1 d . . . . .
Al1 Al 0.20142(8) 0.74335(7) 0.38902(3) 0.0214(2) Uani 1 1 d . . . . .
Al2 Al 0.66822(8) 0.76214(7) 0.11311(3) 0.0200(2) Uani 1 1 d . . . . .
F1 F 0.0512(3) 0.5304(3) 0.45671(12) 0.0663(10) Uani 1 1 d . . . . .
F2 F -0.1155(3) 0.5331(3) 0.43639(15) 0.0767(12) Uani 1 1 d . . . . .
F3 F -0.0598(3) 0.6362(3) 0.47180(12) 0.0715(11) Uani 1 1 d . . . . .
F4 F -0.1860(2) 0.6884(3) 0.39104(16) 0.0705(11) Uani 1 1 d . . . . .
F5 F -0.0698(3) 0.7776(2) 0.40902(16) 0.0722(11) Uani 1 1 d . . . . .
F6 F -0.0745(3) 0.7463(3) 0.34150(14) 0.0681(11) Uani 1 1 d . . . . .
F7 F 0.0607(3) 0.6161(3) 0.32181(11) 0.0650(9) Uani 1 1 d . . . . .
F8 F 0.0672(3) 0.5034(2) 0.37073(14) 0.0631(9) Uani 1 1 d . . . . .
F9 F -0.0890(3) 0.5559(3) 0.34629(15) 0.0748(11) Uani 1 1 d . . . . .
F10 F 0.0496(3) 0.9604(3) 0.43653(12) 0.0692(11) Uani 1 1 d . . . . .
F11 F 0.0208(3) 0.8541(3) 0.48760(12) 0.0674(10) Uani 1 1 d . . . . .
F12 F 0.1094(4) 0.9640(3) 0.50337(14) 0.0915(16) Uani 1 1 d . . . . .
F13 F 0.1792(3) 0.7198(2) 0.49302(10) 0.0512(7) Uani 1 1 d . . . . .
F14 F 0.2144(3) 0.8141(2) 0.53725(10) 0.0565(8) Uani 1 1 d . . . . .
F15 F 0.3421(2) 0.7689(2) 0.49364(10) 0.0488(7) Uani 1 1 d . . . . .
F16 F 0.2584(4) 1.0065(2) 0.42832(15) 0.0796(13) Uani 1 1 d . . . . .
F17 F 0.3308(4) 0.9499(2) 0.49158(13) 0.0676(10) Uani 1 1 d . . . . .
F18 F 0.3805(3) 0.8987(3) 0.42972(12) 0.0632(9) Uani 1 1 d . . . . .
F19 F 0.1781(5) 0.7437(3) 0.25075(11) 0.0763(12) Uani 1 1 d . . . . .
F20 F 0.1781(4) 0.8771(3) 0.22029(10) 0.0767(12) Uani 1 1 d . . . . .
F21 F 0.0395(3) 0.8298(3) 0.26062(14) 0.0770(12) Uani 1 1 d . . . . .
F22 F 0.1201(3) 0.9950(2) 0.27794(12) 0.0630(9) Uani 1 1 d . . . . .
F23 F 0.0447(3) 0.9179(2) 0.33379(13) 0.0622(9) Uani 1 1 d . . . . .
F24 F 0.1993(3) 0.97382(19) 0.34170(11) 0.0581(8) Uani 1 1 d . . . . .
F25 F 0.3364(3) 0.9477(2) 0.26815(14) 0.0678(10) Uani 1 1 d . . . . .
F26 F 0.3741(3) 0.8659(3) 0.33020(13) 0.0640(10) Uani 1 1 d . . . . .
F27 F 0.3709(3) 0.8097(3) 0.26849(14) 0.0752(12) Uani 1 1 d . . . . .
F28 F 0.2769(4) 0.5375(6) 0.4455(3) 0.076(3) Uani 0.482(6) 1 d D U P A 1
F28A F 0.3361(9) 0.5732(5) 0.4781(2) 0.076(2) Uani 0.518(6) 1 d D U P A 2
F29 F 0.4188(8) 0.5836(5) 0.4750(2) 0.074(2) Uani 0.482(6) 1 d D U P A 1
F29A F 0.4500(7) 0.4869(7) 0.4468(4) 0.066(3) Uani 0.518(6) 1 d D U P A 2
F30 F 0.4380(8) 0.4815(6) 0.4329(3) 0.051(2) Uani 0.482(6) 1 d D U P A 1
F30A F 0.2863(5) 0.5093(4) 0.4241(3) 0.063(2) Uani 0.518(6) 1 d D U P A 2
F31 F 0.5286(6) 0.7212(5) 0.4277(3) 0.066(2) Uani 0.482(6) 1 d D U P A 1
F31A F 0.5372(7) 0.7352(4) 0.3922(4) 0.097(3) Uani 0.518(6) 1 d D U P A 2
F32 F 0.5948(13) 0.5967(8) 0.4123(4) 0.076(3) Uani 0.482(6) 1 d D U P A 1
F32A F 0.5966(10) 0.6001(6) 0.3988(4) 0.073(3) Uani 0.518(6) 1 d D U P A 2
F33 F 0.5425(7) 0.6993(5) 0.3606(2) 0.0757(18) Uani 0.482(6) 1 d D U P A 1
F33A F 0.5235(7) 0.6570(6) 0.4541(3) 0.103(3) Uani 0.518(6) 1 d D U P A 2
F34 F 0.4482(7) 0.5157(5) 0.3546(5) 0.058(3) Uani 0.482(6) 1 d D U P A 1
F34A F 0.2982(4) 0.5428(5) 0.3570(3) 0.0564(17) Uani 0.518(6) 1 d D U P A 2
F35 F 0.4539(7) 0.6510(4) 0.3298(3) 0.0732(18) Uani 0.482(6) 1 d D U P A 1
F35A F 0.3791(7) 0.6468(3) 0.31925(19) 0.0581(18) Uani 0.518(6) 1 d D U P A 2
F36 F 0.2977(5) 0.5935(6) 0.3417(3) 0.065(2) Uani 0.482(6) 1 d D U P A 1
F36A F 0.4711(6) 0.5316(5) 0.3456(4) 0.052(2) Uani 0.518(6) 1 d D U P A 2
F37 F 0.3416(3) 0.7664(2) 0.14653(15) 0.0676(10) Uani 1 1 d . . . . .
F38 F 0.3126(3) 0.7917(3) 0.07751(17) 0.0785(13) Uani 1 1 d . . . . .
F39 F 0.2664(2) 0.8900(2) 0.12026(16) 0.0663(10) Uani 1 1 d . . . . .
F40 F 0.4226(3) 1.00502(18) 0.13251(11) 0.0492(7) Uani 1 1 d . . . . .
F41 F 0.4460(3) 0.8928(2) 0.18128(10) 0.0567(8) Uani 1 1 d . . . . .
F42 F 0.5829(2) 0.9442(2) 0.14280(12) 0.0532(8) Uani 1 1 d . . . . .
F43 F 0.5508(4) 0.9713(2) 0.05462(12) 0.0699(11) Uani 1 1 d . . . . .
F44 F 0.4767(5) 0.8662(3) 0.02592(12) 0.0905(16) Uani 1 1 d . . . . .
F45 F 0.3751(4) 0.9696(3) 0.04842(14) 0.0868(14) Uani 1 1 d . . . . .
F46 F 0.8180(4) 0.6002(3) 0.25682(16) 0.0921(16) Uani 1 1 d . . . . .
F47 F 0.8935(3) 0.6669(4) 0.2003(2) 0.122(2) Uani 1 1 d . . . . .
F48 F 0.7805(5) 0.5662(4) 0.1931(2) 0.1076(19) Uani 1 1 d . . . . .
F49 F 0.5711(4) 0.6137(4) 0.18565(16) 0.0988(18) Uani 1 1 d . . . . .
F50 F 0.5133(3) 0.7111(3) 0.2232(2) 0.0978(17) Uani 1 1 d . . . . .
F51 F 0.5967(3) 0.6006(3) 0.25620(13) 0.0747(12) Uani 1 1 d . . . . .
F52 F 0.6496(6) 0.8375(4) 0.2360(2) 0.120(2) Uani 1 1 d . . . . .
F53 F 0.7010(5) 0.7347(3) 0.28618(12) 0.0874(14) Uani 1 1 d . . . . .
F54 F 0.8160(5) 0.7981(4) 0.24318(18) 0.0998(17) Uani 1 1 d . . . . .
F55 F 0.6340(4) 0.4838(2) 0.12076(13) 0.0702(10) Uani 1 1 d . . . . .
F56 F 0.7965(3) 0.5132(2) 0.09587(14) 0.0657(10) Uani 1 1 d . . . . .
F57 F 0.6858(3) 0.4539(2) 0.05531(15) 0.0661(10) Uani 1 1 d . . . . .
F58 F 0.8088(3) 0.6078(3) 0.01688(13) 0.0643(10) Uani 1 1 d . . . . .
F59 F 0.6556(3) 0.5844(3) -0.01342(11) 0.0731(12) Uani 1 1 d . . . . .
F60 F 0.6857(3) 0.7132(3) 0.00405(13) 0.0689(11) Uani 1 1 d . . . . .
F61 F 0.4899(2) 0.53447(19) 0.04493(11) 0.0452(6) Uani 1 1 d . . . . .
F62 F 0.4844(2) 0.6755(2) 0.03514(12) 0.0524(7) Uani 1 1 d . . . . .
F63 F 0.4753(2) 0.6093(2) 0.10083(11) 0.0511(7) Uani 1 1 d . . . . .
F64 F 0.7906(6) 1.0196(5) 0.0507(2) 0.068(2) Uani 0.643(6) 1 d D U P B 1
F64A F 0.8014(10) 0.9616(11) 0.1282(6) 0.069(4) Uani 0.357(6) 1 d D U P B 2
F65 F 0.8079(8) 0.9800(6) 0.1207(2) 0.064(2) Uani 0.643(6) 1 d D U P B 1
F65A F 0.9334(14) 0.8687(8) 0.1435(5) 0.082(4) Uani 0.357(6) 1 d D U P B 2
F66 F 0.9494(5) 0.9988(5) 0.0777(3) 0.072(2) Uani 0.643(6) 1 d D U P B 1
F66A F 0.9600(11) 0.9822(10) 0.0978(5) 0.074(4) Uani 0.357(6) 1 d D U P B 2
F67 F 0.7814(5) 0.8922(5) -0.0035(2) 0.0617(19) Uani 0.643(6) 1 d D U P B 1
F67A F 0.7591(13) 1.0080(9) 0.0418(6) 0.082(4) Uani 0.357(6) 1 d D U P B 2
F68 F 0.8935(8) 0.7838(4) 0.0130(3) 0.0533(19) Uani 0.643(6) 1 d D U P B 1
F68A F 0.7545(13) 0.8967(11) 0.0060(6) 0.094(5) Uani 0.357(6) 1 d D U P B 2
F69 F 0.9501(5) 0.9149(4) 0.0038(2) 0.0712(18) Uani 0.643(6) 1 d D U P B 1
F69A F 0.9021(11) 0.9663(10) 0.0060(5) 0.107(4) Uani 0.357(6) 1 d D U P B 2
F70 F 0.9203(6) 0.7312(4) 0.1004(3) 0.0560(19) Uani 0.643(6) 1 d D U P B 1
F70A F 1.0333(9) 0.8412(9) 0.0569(5) 0.078(3) Uani 0.357(6) 1 d D U P B 2
F71 F 1.0403(5) 0.8266(5) 0.0799(2) 0.0688(19) Uani 0.643(6) 1 d D U P B 1
F71A F 0.9164(15) 0.7779(11) 0.0206(4) 0.062(4) Uani 0.357(6) 1 d D U P B 2
F72 F 0.9433(7) 0.8344(5) 0.1402(2) 0.070(2) Uani 0.643(6) 1 d D U P B 1
F72A F 0.9436(15) 0.7356(9) 0.0896(5) 0.077(4) Uani 0.357(6) 1 d D U P B 2
O1 O 0.1028(2) 0.66772(19) 0.40210(10) 0.0297(6) Uani 1 1 d . . . . .
O2 O 0.1862(2) 0.83345(18) 0.41840(9) 0.0285(5) Uani 1 1 d . . . . .
O3 O 0.1890(2) 0.78208(19) 0.33283(9) 0.0293(6) Uani 1 1 d . . . . .
O4 O 0.3287(2) 0.69574(19) 0.40386(11) 0.0345(6) Uani 1 1 d . . . . .
O5 O 0.5332(2) 0.79846(19) 0.10768(11) 0.0347(6) Uani 1 1 d . . . . .
O6 O 0.7068(3) 0.7482(2) 0.16851(11) 0.0411(7) Uani 1 1 d . . . . .
O7 O 0.6821(2) 0.6615(2) 0.09253(11) 0.0349(6) Uani 1 1 d . . . . .
O8 O 0.7502(3) 0.8379(2) 0.08428(12) 0.0401(7) Uani 1 1 d . . . . .
N1 N 0.7226(3) 0.7165(2) 0.65849(11) 0.0264(6) Uani 1 1 d . . . . .
N2 N 0.7758(2) 0.2392(2) 0.14731(10) 0.0227(6) Uani 1 1 d . . . . .
C1 C 0.8190(3) 0.6758(2) 0.68154(13) 0.0262(7) Uani 1 1 d . . . . .
C2 C 0.8055(3) 0.6153(3) 0.72008(13) 0.0306(8) Uani 1 1 d . . . . .
C3 C 0.8996(4) 0.5803(3) 0.74186(15) 0.0386(10) Uani 1 1 d . . . . .
H3 H 0.892776 0.539765 0.768181 0.046 Uiso 1 1 calc R U . . .
C4 C 1.0031(4) 0.6030(3) 0.72605(17) 0.0395(10) Uani 1 1 d . . . . .
H4 H 1.066337 0.578912 0.741777 0.047 Uiso 1 1 calc R U . . .
C5 C 1.0149(3) 0.6612(3) 0.68721(17) 0.0366(9) Uani 1 1 d . . . . .
H5 H 1.086307 0.676118 0.676496 0.044 Uiso 1 1 calc R U . . .
C6 C 0.9233(3) 0.6978(3) 0.66376(14) 0.0288(8) Uani 1 1 d . . . . .
C7 C 0.9388(3) 0.7552(3) 0.61923(15) 0.0340(9) Uani 1 1 d . . . . .
H7 H 0.864297 0.775695 0.608009 0.041 Uiso 1 1 calc R U . . .
C8 C 1.0031(5) 0.8363(3) 0.62449(19) 0.0504(12) Uani 1 1 d . . . . .
H8A H 0.960278 0.874252 0.643126 0.076 Uiso 1 1 calc R U . . .
H8B H 1.016980 0.868441 0.594814 0.076 Uiso 1 1 calc R U . . .
H8C H 1.073167 0.818257 0.638888 0.076 Uiso 1 1 calc R U . . .
C9 C 0.9939(5) 0.7010(4) 0.58441(18) 0.0516(13) Uani 1 1 d . . . . .
H9A H 1.067587 0.680556 0.594396 0.077 Uiso 1 1 calc R U . . .
H9B H 0.999258 0.737400 0.555381 0.077 Uiso 1 1 calc R U . . .
H9C H 0.949863 0.650360 0.581227 0.077 Uiso 1 1 calc R U . . .
C10 C 0.6931(4) 0.5866(3) 0.73713(15) 0.0413(10) Uani 1 1 d . . . . .
H10 H 0.641292 0.598483 0.711520 0.050 Uiso 1 1 calc R U . . .
C11 C 0.6501(5) 0.6395(4) 0.77457(18) 0.0558(14) Uani 1 1 d . . . . .
H11A H 0.699904 0.629614 0.800045 0.084 Uiso 1 1 calc R U . . .
H11B H 0.576741 0.620639 0.784354 0.084 Uiso 1 1 calc R U . . .
H11C H 0.645968 0.701982 0.763274 0.084 Uiso 1 1 calc R U . . .
C12 C 0.6937(5) 0.4886(4) 0.75319(19) 0.0568(15) Uani 1 1 d . . . . .
H12A H 0.732028 0.456056 0.730835 0.085 Uiso 1 1 calc R U . . .
H12B H 0.617967 0.469905 0.757101 0.085 Uiso 1 1 calc R U . . .
H12C H 0.731542 0.476867 0.781921 0.085 Uiso 1 1 calc R U . . .
C13 C 0.6879(3) 0.6736(3) 0.61976(13) 0.0275(7) Uani 1 1 d . . . . .
H13A H 0.623498 0.638424 0.629120 0.033 Uiso 1 1 calc R U . . .
H13B H 0.748064 0.632632 0.611596 0.033 Uiso 1 1 calc R U . . .
C14 C 0.6583(3) 0.7362(3) 0.57847(14) 0.0297(8) Uani 1 1 d . . . . .
C15 C 0.7127(4) 0.7271(3) 0.53777(15) 0.0372(9) Uani 1 1 d . . . . .
H15 H 0.768193 0.682042 0.536236 0.045 Uiso 1 1 calc R U . . .
C16 C 0.6864(4) 0.7834(4) 0.49943(15) 0.0445(11) Uani 1 1 d . . . . .
H16 H 0.723653 0.776440 0.471803 0.053 Uiso 1 1 calc R U . . .
C17 C 0.6059(4) 0.8496(4) 0.50127(15) 0.0434(11) Uani 1 1 d . . . . .
H17 H 0.588597 0.888128 0.474980 0.052 Uiso 1 1 calc R U . . .
C18 C 0.5508(4) 0.8596(3) 0.54144(15) 0.0343(9) Uani 1 1 d . . . . .
H18 H 0.496167 0.905339 0.542823 0.041 Uiso 1 1 calc R U . . .
C19 C 0.5757(3) 0.8023(3) 0.57970(13) 0.0285(7) Uani 1 1 d . . . . .
C20 C 0.4249(3) 0.7205(3) 0.64725(15) 0.0288(8) Uani 1 1 d . . . . .
C21 C 0.3863(3) 0.6740(3) 0.61370(16) 0.0346(9) Uani 1 1 d . . . . .
H21 H 0.403222 0.691652 0.582959 0.041 Uiso 1 1 calc R U . . .
C22 C 0.3228(4) 0.6014(3) 0.6260(2) 0.0425(11) Uani 1 1 d . . . . .
H22 H 0.295522 0.569854 0.603435 0.051 Uiso 1 1 calc R U . . .
C23 C 0.2993(4) 0.5752(3) 0.6708(2) 0.0474(12) Uani 1 1 d . . . . .
H23 H 0.256745 0.525456 0.679068 0.057 Uiso 1 1 calc R U . . .
C24 C 0.3379(4) 0.6216(3) 0.70361(19) 0.0473(12) Uani 1 1 d . . . . .
H24 H 0.321141 0.603648 0.734349 0.057 Uiso 1 1 calc R U . . .
C25 C 0.4007(4) 0.6939(3) 0.69204(17) 0.0404(10) Uani 1 1 d . . . . .
H25 H 0.427050 0.725323 0.714778 0.048 Uiso 1 1 calc R U . . .
C26 C 0.4214(3) 0.9121(3) 0.62988(13) 0.0275(7) Uani 1 1 d . . . . .
C27 C 0.4642(3) 0.9882(3) 0.64189(16) 0.0360(9) Uani 1 1 d . . . . .
H27 H 0.538573 0.988673 0.650660 0.043 Uiso 1 1 calc R U . . .
C28 C 0.3965(4) 1.0633(3) 0.6408(2) 0.0475(12) Uani 1 1 d . . . . .
H28 H 0.424522 1.115589 0.649255 0.057 Uiso 1 1 calc R U . . .
C29 C 0.2888(4) 1.0630(3) 0.6277(2) 0.0495(12) Uani 1 1 d . . . . .
H29 H 0.243441 1.115018 0.626779 0.059 Uiso 1 1 calc R U . . .
C30 C 0.2466(4) 0.9871(3) 0.6157(2) 0.0492(12) Uani 1 1 d . . . . .
H30 H 0.172491 0.987026 0.606659 0.059 Uiso 1 1 calc R U . . .
C31 C 0.3128(4) 0.9114(3) 0.61712(18) 0.0403(10) Uani 1 1 d . . . . .
H31 H 0.283985 0.858912 0.609342 0.048 Uiso 1 1 calc R U . . .
C32 C 0.6883(3) 0.1923(2) 0.17227(12) 0.0232(7) Uani 1 1 d . . . . .
C33 C 0.5802(3) 0.2044(2) 0.15641(13) 0.0260(7) Uani 1 1 d . . . . .
C34 C 0.4976(3) 0.1627(3) 0.18255(15) 0.0328(8) Uani 1 1 d . . . . .
H34 H 0.423734 0.170618 0.172956 0.039 Uiso 1 1 calc R U . . .
C35 C 0.5209(4) 0.1099(3) 0.22219(16) 0.0375(9) Uani 1 1 d . . . . .
H35 H 0.463078 0.083287 0.239847 0.045 Uiso 1 1 calc R U . . .
C36 C 0.6281(4) 0.0959(3) 0.23606(14) 0.0359(9) Uani 1 1 d . . . . .
H36 H 0.643422 0.058364 0.262900 0.043 Uiso 1 1 calc R U . . .
C37 C 0.7142(3) 0.1359(3) 0.21139(13) 0.0289(8) Uani 1 1 d . . . . .
C38 C 0.8318(4) 0.1137(3) 0.22603(14) 0.0363(9) Uani 1 1 d . . . . .
H38 H 0.881548 0.138307 0.201171 0.044 Uiso 1 1 calc R U . . .
C39 C 0.8586(5) 0.1548(4) 0.26779(19) 0.0548(13) Uani 1 1 d . . . . .
H39A H 0.849177 0.218756 0.261742 0.082 Uiso 1 1 calc R U . . .
H39B H 0.934850 0.138933 0.276103 0.082 Uiso 1 1 calc R U . . .
H39C H 0.809270 0.133434 0.292535 0.082 Uiso 1 1 calc R U . . .
C40 C 0.8552(6) 0.0142(4) 0.2334(3) 0.0647(17) Uani 1 1 d . . . . .
H40A H 0.934054 0.001915 0.237893 0.097 Uiso 1 1 calc R U . . .
H40B H 0.832285 -0.011976 0.207070 0.097 Uiso 1 1 calc R U . . .
H40C H 0.814335 -0.010790 0.260068 0.097 Uiso 1 1 calc R U . . .
C41 C 0.5531(3) 0.2567(3) 0.11154(13) 0.0282(7) Uani 1 1 d . . . . .
H41 H 0.620845 0.286129 0.099472 0.034 Uiso 1 1 calc R U . . .
C42 C 0.5192(4) 0.1953(3) 0.07789(16) 0.0410(10) Uani 1 1 d . . . . .
H42A H 0.572835 0.145804 0.078158 0.062 Uiso 1 1 calc R U . . .
H42B H 0.516764 0.227566 0.047667 0.062 Uiso 1 1 calc R U . . .
H42C H 0.446502 0.173486 0.086352 0.062 Uiso 1 1 calc R U . . .
C43 C 0.4630(4) 0.3271(3) 0.11574(17) 0.0423(10) Uani 1 1 d . . . . .
H43A H 0.395735 0.299575 0.127594 0.064 Uiso 1 1 calc R U . . .
H43B H 0.448957 0.359389 0.086091 0.064 Uiso 1 1 calc R U . . .
H43C H 0.486254 0.367596 0.136228 0.064 Uiso 1 1 calc R U . . .
C44 C 0.8179(3) 0.1978(2) 0.10786(12) 0.0237(7) Uani 1 1 d . . . . .
H44A H 0.760931 0.160121 0.098532 0.028 Uiso 1 1 calc R U . . .
H44B H 0.882874 0.159363 0.117008 0.028 Uiso 1 1 calc R U . . .
C45 C 0.8501(3) 0.2616(2) 0.06761(12) 0.0236(7) Uani 1 1 d . . . . .
C46 C 0.8027(3) 0.2565(3) 0.02635(13) 0.0294(8) Uani 1 1 d . . . . .
H46 H 0.750188 0.213621 0.023789 0.035 Uiso 1 1 calc R U . . .
C47 C 0.8313(4) 0.3134(3) -0.01126(14) 0.0361(9) Uani 1 1 d . . . . .
H47 H 0.797793 0.309265 -0.039198 0.043 Uiso 1 1 calc R U . . .
C48 C 0.9082(4) 0.3759(3) -0.00838(14) 0.0341(9) Uani 1 1 d . . . . .
H48 H 0.927399 0.414323 -0.034285 0.041 Uiso 1 1 calc R U . . .
C49 C 0.9571(3) 0.3823(2) 0.03229(13) 0.0264(7) Uani 1 1 d . . . . .
H49 H 1.009742 0.425293 0.034465 0.032 Uiso 1 1 calc R U . . .
C50 C 0.9284(3) 0.3250(2) 0.07024(12) 0.0218(7) Uani 1 1 d . . . . .
C51 C 1.0678(3) 0.4282(2) 0.12270(12) 0.0223(7) Uani 1 1 d . . . . .
C52 C 1.1753(3) 0.4234(3) 0.10597(14) 0.0288(8) Uani 1 1 d . . . . .
H52 H 1.203032 0.371888 0.094218 0.035 Uiso 1 1 calc R U . . .
C53 C 1.2415(3) 0.4939(3) 0.10651(15) 0.0320(8) Uani 1 1 d . . . . .
H53 H 1.314351 0.490904 0.094718 0.038 Uiso 1 1 calc R U . . .
C54 C 1.2020(3) 0.5689(3) 0.12416(14) 0.0308(8) Uani 1 1 d . . . . .
H54 H 1.248447 0.616603 0.125234 0.037 Uiso 1 1 calc R U . . .
C55 C 1.0950(3) 0.5741(3) 0.14018(14) 0.0302(8) Uani 1 1 d . . . . .
H55 H 1.067641 0.626001 0.151682 0.036 Uiso 1 1 calc R U . . .
C56 C 1.0267(3) 0.5039(3) 0.13965(14) 0.0275(7) Uani 1 1 d . . . . .
H56 H 0.953156 0.507748 0.150690 0.033 Uiso 1 1 calc R U . . .
C57 C 1.0708(3) 0.2390(2) 0.14114(13) 0.0255(7) Uani 1 1 d . . . . .
C58 C 1.1010(3) 0.2233(3) 0.18622(14) 0.0306(8) Uani 1 1 d . . . . .
H58 H 1.077781 0.263463 0.206688 0.037 Uiso 1 1 calc R U . . .
C59 C 1.1650(4) 0.1491(3) 0.20091(16) 0.0375(9) Uani 1 1 d . . . . .
H59 H 1.184573 0.137647 0.231624 0.045 Uiso 1 1 calc R U . . .
C60 C 1.2005(4) 0.0914(3) 0.17082(18) 0.0404(10) Uani 1 1 d . . . . .
H60 H 1.244472 0.040731 0.181062 0.048 Uiso 1 1 calc R U . . .
C61 C 1.1725(4) 0.1069(3) 0.12607(18) 0.0433(10) Uani 1 1 d . . . . .
H61 H 1.197116 0.067141 0.105649 0.052 Uiso 1 1 calc R U . . .
C62 C 1.1076(3) 0.1817(3) 0.11097(15) 0.0338(9) Uani 1 1 d . . . . .
H62 H 1.088800 0.193188 0.080178 0.041 Uiso 1 1 calc R U . . .
C63 C 0.0033(3) 0.6374(3) 0.39634(14) 0.0314(8) Uani 1 1 d . . . . .
C64 C -0.0320(4) 0.5826(4) 0.44104(18) 0.0466(12) Uani 1 1 d . . . . .
C65 C -0.0844(4) 0.7128(4) 0.3846(2) 0.0476(12) Uani 1 1 d . . . . .
C66 C 0.0090(4) 0.5781(4) 0.35809(17) 0.0443(11) Uani 1 1 d . . . . .
C67 C 0.2009(4) 0.8647(3) 0.45792(14) 0.0338(8) Uani 1 1 d . . . . .
C68 C 0.0922(5) 0.9102(4) 0.47205(18) 0.0538(14) Uani 1 1 d . . . . .
C69 C 0.2350(4) 0.7899(3) 0.49628(15) 0.0386(9) Uani 1 1 d . . . . .
C70 C 0.2936(5) 0.9305(4) 0.4520(2) 0.0541(13) Uani 1 1 d . U . . .
C71 C 0.1993(4) 0.8496(3) 0.30019(14) 0.0335(9) Uani 1 1 d . . . . .
C72 C 0.1469(6) 0.8243(4) 0.25717(17) 0.0539(14) Uani 1 1 d . . . . .
C73 C 0.1396(4) 0.9351(3) 0.31368(17) 0.0443(11) Uani 1 1 d . . . . .
C74 C 0.3215(4) 0.8686(4) 0.29117(19) 0.0485(12) Uani 1 1 d . . . . .
C75 C 0.4000(4) 0.6259(3) 0.40129(17) 0.0457(10) Uani 1 1 d D U . . .
C76 C 0.3763(4) 0.5519(3) 0.43859(15) 0.0569(12) Uani 1 1 d D U . . .
C77 C 0.5163(4) 0.6571(3) 0.4058(2) 0.0741(13) Uani 1 1 d D U . . .
C78 C 0.3937(4) 0.5905(3) 0.35558(14) 0.0557(11) Uani 1 1 d D U . . .
C79 C 0.4594(3) 0.8668(2) 0.10458(13) 0.0271(7) Uani 1 1 d . . . . .
C80 C 0.3434(4) 0.8281(3) 0.1137(2) 0.0483(12) Uani 1 1 d . . . . .
C81 C 0.4788(4) 0.9283(3) 0.14056(15) 0.0337(8) Uani 1 1 d . . . . .
C82 C 0.4628(6) 0.9192(3) 0.05779(18) 0.0543(14) Uani 1 1 d . . . . .
C83 C 0.7053(3) 0.7038(3) 0.20943(13) 0.0308(8) Uani 1 1 d . . . . .
C84 C 0.8032(5) 0.6357(4) 0.2155(2) 0.0539(13) Uani 1 1 d . . . . .
C85 C 0.5961(4) 0.6542(4) 0.21948(17) 0.0459(11) Uani 1 1 d . . . . .
C86 C 0.7119(5) 0.7696(4) 0.2451(2) 0.0531(13) Uani 1 1 d . . . . .
C87 C 0.6501(3) 0.6064(2) 0.06442(13) 0.0255(7) Uani 1 1 d . . . . .
C88 C 0.6918(4) 0.5128(3) 0.0840(2) 0.0472(12) Uani 1 1 d . . . . .
C89 C 0.7001(4) 0.6277(4) 0.01676(18) 0.0471(12) Uani 1 1 d . . . . .
C90 C 0.5230(3) 0.6060(3) 0.06062(16) 0.0340(8) Uani 1 1 d . . . . .
C91 C 0.8473(4) 0.8711(3) 0.07206(15) 0.0437(9) Uani 1 1 d D U . . .
C92 C 0.8499(5) 0.9669(3) 0.0805(2) 0.0548(16) Uani 0.643(6) 1 d D U P B 1
C92A C 0.8874(9) 0.9214(6) 0.1098(3) 0.059(2) Uani 0.357(6) 1 d D U P B 2
C93 C 0.8683(5) 0.8652(4) 0.02119(17) 0.0511(16) Uani 0.643(6) 1 d D U P B 1
C93A C 0.8177(9) 0.9381(6) 0.0314(3) 0.067(2) Uani 0.357(6) 1 d D U P B 2
C94 C 0.9403(5) 0.8165(4) 0.0978(2) 0.0541(16) Uani 0.643(6) 1 d D U P B 1
C94A C 0.9358(7) 0.8061(6) 0.0595(4) 0.054(2) Uani 0.357(6) 1 d D U P B 2

loop_
_atom_site_aniso_label
_atom_site_aniso_U_11
_atom_site_aniso_U_22
_atom_site_aniso_U_33
_atom_site_aniso_U_23
_atom_site_aniso_U_13
_atom_site_aniso_U_12
Ge1 0.0272(2) 0.0310(2) 0.0326(2) -0.00972(18) -0.00488(17) 0.00171(17)
Ge2 0.02353(19) 0.0223(2) 0.0260(2) -0.00380(15) 0.00396(15) -0.00420(15)
P1 0.0220(4) 0.0242(4) 0.0302(5) -0.0016(3) -0.0011(3) -0.0022(3)
P2 0.0182(4) 0.0187(4) 0.0239(4) -0.0009(3) 0.0008(3) -0.0016(3)
Al1 0.0220(4) 0.0184(5) 0.0231(5) 0.0004(4) -0.0007(4) -0.0011(4)
Al2 0.0217(4) 0.0160(4) 0.0220(5) -0.0002(4) 0.0013(4) -0.0020(4)
F1 0.0627(19) 0.069(2) 0.0573(19) 0.0352(17) 0.0064(16) -0.0042(16)
F2 0.063(2) 0.083(3) 0.081(3) 0.020(2) 0.0076(19) -0.045(2)
F3 0.078(2) 0.087(3) 0.0497(19) -0.0098(18) 0.0263(18) -0.015(2)
F4 0.0262(13) 0.070(2) 0.112(3) 0.003(2) -0.0011(16) -0.0028(14)
F5 0.061(2) 0.049(2) 0.110(3) -0.028(2) -0.019(2) 0.0164(16)
F6 0.0514(18) 0.068(2) 0.077(2) 0.0290(19) -0.0146(17) -0.0001(16)
F7 0.088(3) 0.070(2) 0.0382(16) -0.0102(15) 0.0086(16) -0.0199(19)
F8 0.075(2) 0.0392(17) 0.078(2) -0.0195(16) -0.0001(18) -0.0003(15)
F9 0.062(2) 0.082(3) 0.089(3) -0.031(2) -0.0181(19) -0.0281(19)
F10 0.079(2) 0.070(2) 0.057(2) -0.0184(17) -0.0136(17) 0.044(2)
F11 0.0422(16) 0.106(3) 0.0503(18) 0.0002(19) 0.0099(14) 0.0099(18)
F12 0.113(4) 0.101(3) 0.065(2) -0.049(2) -0.020(2) 0.054(3)
F13 0.0639(18) 0.0505(17) 0.0384(14) 0.0077(12) -0.0080(13) -0.0219(14)
F14 0.071(2) 0.067(2) 0.0314(14) -0.0049(13) -0.0039(13) -0.0019(16)
F15 0.0419(14) 0.0584(19) 0.0458(15) -0.0058(13) -0.0137(12) 0.0087(13)
F16 0.123(4) 0.0386(18) 0.078(3) 0.0090(17) -0.042(2) -0.031(2)
F17 0.095(3) 0.0479(18) 0.063(2) -0.0062(15) -0.037(2) -0.0233(18)
F18 0.0469(17) 0.079(2) 0.063(2) 0.0047(18) 0.0005(15) -0.0269(16)
F19 0.143(4) 0.054(2) 0.0336(15) -0.0068(14) -0.009(2) -0.018(2)
F20 0.128(4) 0.073(3) 0.0261(14) 0.0142(15) -0.0069(18) -0.026(2)
F21 0.068(2) 0.092(3) 0.069(2) 0.017(2) -0.0355(19) -0.029(2)
F22 0.080(2) 0.0443(18) 0.0577(19) 0.0219(15) -0.0062(17) 0.0065(16)
F23 0.0552(18) 0.0518(19) 0.073(2) 0.0089(16) 0.0161(16) 0.0130(15)
F24 0.092(2) 0.0301(14) 0.0519(17) -0.0009(12) -0.0071(17) -0.0057(15)
F25 0.064(2) 0.055(2) 0.078(2) 0.0210(18) 0.0212(18) -0.0181(16)
F26 0.0401(15) 0.071(2) 0.078(2) 0.0135(18) -0.0120(15) -0.0200(15)
F27 0.070(2) 0.067(2) 0.081(3) 0.0068(19) 0.044(2) 0.0098(18)
F28 0.061(4) 0.071(5) 0.079(5) 0.045(4) 0.022(4) 0.031(4)
F28A 0.114(6) 0.050(4) 0.058(4) 0.011(3) 0.017(4) 0.015(4)
F29 0.110(6) 0.065(5) 0.044(4) -0.011(3) -0.019(4) 0.033(5)
F29A 0.080(5) 0.034(4) 0.079(7) 0.004(4) -0.035(4) 0.020(3)
F30 0.069(5) 0.032(4) 0.052(5) -0.004(3) -0.022(4) 0.013(3)
F30A 0.062(4) 0.033(3) 0.095(5) -0.010(3) 0.019(4) -0.006(3)
F31 0.031(3) 0.055(5) 0.122(6) -0.045(5) -0.014(4) -0.005(3)
F31A 0.046(4) 0.040(4) 0.205(9) -0.017(6) 0.003(6) -0.008(3)
F32 0.037(5) 0.057(6) 0.135(7) -0.012(5) -0.022(5) 0.019(4)
F32A 0.023(4) 0.048(5) 0.152(8) -0.026(5) -0.010(5) 0.006(3)
F33 0.054(3) 0.057(3) 0.116(4) -0.012(3) 0.013(3) 0.002(3)
F33A 0.066(4) 0.061(5) 0.189(8) -0.040(5) -0.055(5) 0.014(4)
F34 0.048(4) 0.031(4) 0.095(7) -0.015(4) 0.013(4) 0.005(3)
F34A 0.044(3) 0.056(4) 0.072(4) -0.019(3) -0.008(3) -0.002(3)
F35 0.069(3) 0.060(3) 0.086(4) -0.001(3) 0.025(3) 0.016(3)
F35A 0.093(5) 0.036(3) 0.044(3) -0.004(2) -0.006(3) 0.011(3)
F36 0.079(5) 0.065(5) 0.054(4) -0.028(4) -0.020(3) 0.037(4)
F36A 0.046(4) 0.044(4) 0.065(5) -0.011(3) 0.012(3) 0.014(3)
F37 0.0531(18) 0.0431(18) 0.104(3) 0.0008(18) 0.0194(19) -0.0114(14)
F38 0.0439(17) 0.080(3) 0.124(4) -0.062(3) -0.024(2) 0.0027(17)
F39 0.0319(14) 0.057(2) 0.116(3) -0.036(2) -0.0023(16) 0.0086(13)
F40 0.0549(16) 0.0266(13) 0.0673(19) -0.0152(13) -0.0004(14) 0.0093(12)
F41 0.076(2) 0.060(2) 0.0340(14) -0.0079(13) 0.0059(14) -0.0016(16)
F42 0.0387(14) 0.0581(19) 0.069(2) -0.0304(16) -0.0011(13) -0.0067(13)
F43 0.106(3) 0.0438(18) 0.0548(19) 0.0103(15) 0.026(2) 0.0001(18)
F44 0.177(5) 0.063(2) 0.0314(16) -0.0129(15) -0.001(2) 0.007(3)
F45 0.121(4) 0.067(3) 0.066(2) 0.009(2) -0.035(2) 0.039(2)
F46 0.080(3) 0.101(3) 0.081(3) 0.038(3) -0.008(2) 0.037(2)
F47 0.041(2) 0.123(4) 0.183(6) 0.048(4) 0.029(3) 0.016(2)
F48 0.111(4) 0.083(3) 0.135(5) -0.053(3) -0.025(3) 0.045(3)
F49 0.099(3) 0.128(4) 0.081(3) -0.038(3) 0.020(3) -0.074(3)
F50 0.0416(19) 0.096(3) 0.144(5) 0.028(3) 0.014(2) 0.0083(19)
F51 0.070(2) 0.086(3) 0.061(2) 0.030(2) 0.0067(18) -0.024(2)
F52 0.161(5) 0.089(3) 0.118(4) -0.066(3) -0.065(4) 0.070(4)
F53 0.143(4) 0.091(3) 0.0327(16) -0.0185(18) 0.005(2) -0.018(3)
F54 0.107(4) 0.107(4) 0.095(3) -0.029(3) -0.009(3) -0.054(3)
F55 0.096(3) 0.048(2) 0.061(2) 0.0183(16) -0.012(2) -0.0125(18)
F56 0.0542(18) 0.0514(19) 0.094(3) -0.0199(18) -0.0359(18) 0.0215(15)
F57 0.071(2) 0.0334(16) 0.099(3) -0.0308(17) -0.024(2) 0.0127(14)
F58 0.0363(15) 0.090(3) 0.073(2) -0.035(2) 0.0213(15) -0.0173(16)
F59 0.068(2) 0.122(4) 0.0368(16) -0.0295(19) 0.0091(15) -0.036(2)
F60 0.069(2) 0.073(2) 0.059(2) 0.0257(18) -0.0040(17) -0.0301(18)
F61 0.0344(13) 0.0425(15) 0.0634(18) -0.0216(13) 0.0004(12) -0.0133(11)
F62 0.0387(14) 0.0454(17) 0.072(2) -0.0029(15) -0.0175(14) 0.0072(12)
F63 0.0342(13) 0.066(2) 0.0575(18) -0.0240(15) 0.0149(12) -0.0126(13)
F64 0.100(5) 0.019(2) 0.085(5) -0.001(3) 0.008(4) -0.013(3)
F64A 0.065(7) 0.066(8) 0.084(8) -0.037(6) 0.010(6) -0.021(6)
F65 0.089(5) 0.041(3) 0.066(4) -0.022(3) 0.037(3) -0.022(3)
F65A 0.094(7) 0.078(8) 0.079(7) -0.034(6) -0.041(6) 0.013(7)
F66 0.085(4) 0.055(4) 0.083(5) -0.030(3) 0.032(4) -0.048(3)
F66A 0.064(6) 0.075(7) 0.092(8) -0.030(7) 0.011(6) -0.041(5)
F67 0.078(4) 0.070(4) 0.033(3) 0.010(2) 0.010(3) -0.005(3)
F67A 0.112(9) 0.045(7) 0.088(8) -0.002(6) -0.020(7) 0.002(7)
F68 0.060(5) 0.046(3) 0.056(3) -0.019(3) 0.008(3) -0.001(3)
F68A 0.112(9) 0.095(9) 0.073(9) -0.005(7) -0.016(8) 0.009(8)
F69 0.089(4) 0.064(4) 0.060(3) -0.008(3) 0.046(3) -0.030(3)
F69A 0.129(9) 0.091(8) 0.089(7) 0.033(7) 0.046(7) -0.015(7)
F70 0.034(3) 0.046(3) 0.084(4) 0.007(3) 0.006(3) 0.004(2)
F70A 0.047(5) 0.090(8) 0.103(8) -0.033(7) 0.022(6) -0.006(5)
F71 0.030(2) 0.094(5) 0.081(4) 0.000(4) 0.013(3) -0.015(2)
F71A 0.044(6) 0.071(7) 0.077(8) -0.037(6) 0.002(5) 0.006(5)
F72 0.068(4) 0.080(5) 0.065(4) -0.012(4) -0.008(3) -0.020(4)
F72A 0.064(8) 0.073(8) 0.091(8) -0.011(6) -0.006(7) 0.030(6)
O1 0.0303(13) 0.0265(14) 0.0311(13) 0.0045(11) -0.0024(11) -0.0088(11)
O2 0.0327(13) 0.0253(13) 0.0277(13) -0.0053(10) -0.0010(10) 0.0012(11)
O3 0.0359(14) 0.0270(13) 0.0236(12) 0.0041(10) 0.0019(10) -0.0068(11)
O4 0.0285(13) 0.0264(14) 0.0479(17) -0.0033(12) -0.0064(12) 0.0058(11)
O5 0.0281(13) 0.0247(14) 0.0518(18) -0.0089(12) -0.0029(12) 0.0056(11)
O6 0.0515(18) 0.0416(18) 0.0288(15) 0.0035(13) -0.0037(13) -0.0065(14)
O7 0.0311(14) 0.0287(15) 0.0476(17) -0.0169(13) -0.0039(12) 0.0013(11)
O8 0.0405(16) 0.0252(14) 0.0526(19) 0.0034(13) 0.0155(14) -0.0088(12)
N1 0.0249(14) 0.0277(16) 0.0268(15) -0.0050(12) -0.0016(12) 0.0009(12)
N2 0.0220(13) 0.0219(14) 0.0241(14) -0.0015(11) 0.0005(11) -0.0041(11)
C1 0.0264(17) 0.0236(17) 0.0289(17) -0.0039(14) -0.0045(14) -0.0006(14)
C2 0.036(2) 0.0295(19) 0.0266(18) -0.0036(15) -0.0041(15) -0.0060(16)
C3 0.056(3) 0.030(2) 0.0289(19) 0.0014(16) -0.0116(18) -0.0007(19)
C4 0.039(2) 0.035(2) 0.046(2) -0.0074(19) -0.0170(19) 0.0073(17)
C5 0.0287(19) 0.034(2) 0.048(2) -0.0094(19) -0.0043(17) 0.0011(16)
C6 0.0287(18) 0.0237(18) 0.035(2) -0.0052(15) -0.0022(15) -0.0046(14)
C7 0.0300(18) 0.031(2) 0.040(2) -0.0001(17) 0.0016(16) -0.0098(16)
C8 0.064(3) 0.035(2) 0.053(3) 0.001(2) -0.009(2) -0.022(2)
C9 0.056(3) 0.053(3) 0.044(3) -0.004(2) 0.015(2) -0.006(2)
C10 0.045(2) 0.051(3) 0.028(2) -0.0023(19) 0.0043(17) -0.015(2)
C11 0.060(3) 0.070(4) 0.037(2) -0.008(2) 0.015(2) -0.008(3)
C12 0.073(4) 0.059(3) 0.039(3) 0.005(2) -0.007(2) -0.032(3)
C13 0.0240(16) 0.0297(19) 0.0304(18) -0.0099(15) -0.0039(14) 0.0012(14)
C14 0.0302(18) 0.031(2) 0.0298(18) -0.0096(15) -0.0031(15) -0.0064(15)
C15 0.037(2) 0.044(2) 0.033(2) -0.0138(18) -0.0004(17) -0.0041(18)
C16 0.049(3) 0.059(3) 0.028(2) -0.010(2) 0.0042(18) -0.010(2)
C17 0.052(3) 0.049(3) 0.028(2) 0.0037(19) -0.0057(19) -0.012(2)
C18 0.036(2) 0.032(2) 0.035(2) -0.0008(17) -0.0067(16) -0.0055(16)
C19 0.0271(17) 0.0297(19) 0.0293(18) -0.0038(15) -0.0018(14) -0.0076(14)
C20 0.0207(16) 0.0218(17) 0.043(2) 0.0014(15) -0.0007(15) -0.0013(13)
C21 0.0295(19) 0.028(2) 0.047(2) -0.0026(17) -0.0062(17) -0.0023(15)
C22 0.0266(19) 0.033(2) 0.068(3) -0.007(2) -0.0046(19) -0.0041(16)
C23 0.029(2) 0.030(2) 0.081(4) 0.003(2) 0.009(2) -0.0042(17)
C24 0.040(2) 0.039(3) 0.059(3) 0.008(2) 0.017(2) -0.0023(19)
C25 0.039(2) 0.036(2) 0.046(2) -0.0015(19) 0.0051(19) -0.0035(18)
C26 0.0281(18) 0.0242(18) 0.0297(18) -0.0008(14) 0.0013(14) -0.0035(14)
C27 0.0298(19) 0.027(2) 0.050(2) 0.0036(18) -0.0037(17) -0.0048(15)
C28 0.044(2) 0.023(2) 0.074(4) -0.001(2) -0.001(2) -0.0035(18)
C29 0.044(3) 0.032(2) 0.068(3) 0.006(2) 0.000(2) 0.010(2)
C30 0.030(2) 0.040(3) 0.075(4) 0.002(2) -0.010(2) 0.0032(18)
C31 0.031(2) 0.033(2) 0.056(3) -0.005(2) -0.0078(19) 0.0001(17)
C32 0.0258(16) 0.0181(16) 0.0262(17) -0.0032(13) 0.0028(13) -0.0077(13)
C33 0.0265(17) 0.0219(17) 0.0296(18) -0.0032(14) 0.0023(14) -0.0020(13)
C34 0.0277(18) 0.032(2) 0.040(2) -0.0062(17) 0.0054(16) -0.0076(15)
C35 0.041(2) 0.031(2) 0.041(2) -0.0045(17) 0.0146(18) -0.0141(17)
C36 0.052(2) 0.030(2) 0.0241(18) 0.0044(15) 0.0056(17) -0.0114(18)
C37 0.0355(19) 0.0253(18) 0.0261(18) -0.0027(14) 0.0002(15) -0.0043(15)
C38 0.041(2) 0.035(2) 0.0302(19) 0.0053(17) -0.0076(17) 0.0001(17)
C39 0.058(3) 0.062(4) 0.045(3) -0.005(2) -0.019(2) -0.009(3)
C40 0.066(4) 0.045(3) 0.082(4) -0.001(3) -0.028(3) 0.015(3)
C41 0.0245(16) 0.0277(19) 0.0315(19) -0.0002(15) -0.0015(14) -0.0009(14)
C42 0.046(2) 0.043(3) 0.035(2) -0.0068(19) -0.0103(18) -0.0032(19)
C43 0.037(2) 0.041(2) 0.047(3) 0.003(2) 0.0007(19) 0.0094(18)
C44 0.0262(16) 0.0182(15) 0.0275(17) -0.0061(13) 0.0044(13) -0.0041(13)
C45 0.0237(16) 0.0215(16) 0.0257(17) -0.0040(13) 0.0033(13) -0.0018(13)
C46 0.0321(18) 0.0290(19) 0.0280(18) -0.0057(15) -0.0003(15) -0.0065(15)
C47 0.042(2) 0.040(2) 0.0269(18) -0.0043(17) -0.0034(16) -0.0090(18)
C48 0.043(2) 0.033(2) 0.0248(18) 0.0032(15) 0.0007(16) -0.0091(17)
C49 0.0265(16) 0.0229(17) 0.0290(18) 0.0009(14) 0.0010(14) -0.0036(13)
C50 0.0202(15) 0.0225(16) 0.0225(16) -0.0027(13) 0.0024(12) 0.0016(12)
C51 0.0195(15) 0.0246(17) 0.0221(15) 0.0021(13) -0.0003(12) -0.0044(12)
C52 0.0234(17) 0.0261(18) 0.0358(19) -0.0004(15) 0.0029(15) -0.0001(14)
C53 0.0203(16) 0.031(2) 0.043(2) 0.0016(17) 0.0018(15) -0.0048(14)
C54 0.0281(18) 0.0249(18) 0.038(2) 0.0057(15) -0.0035(15) -0.0083(14)
C55 0.0319(18) 0.0234(18) 0.036(2) -0.0055(15) -0.0030(15) -0.0025(15)
C56 0.0223(16) 0.0239(18) 0.0355(19) -0.0009(15) 0.0006(14) 0.0000(13)
C57 0.0205(15) 0.0227(17) 0.0320(18) 0.0022(14) 0.0001(13) -0.0019(13)
C58 0.0335(19) 0.0279(19) 0.0295(19) 0.0008(15) -0.0046(15) -0.0016(15)
C59 0.036(2) 0.035(2) 0.039(2) 0.0076(18) -0.0067(17) -0.0015(17)
C60 0.033(2) 0.026(2) 0.058(3) 0.0090(19) -0.0064(19) 0.0075(16)
C61 0.044(2) 0.035(2) 0.050(3) -0.007(2) -0.002(2) 0.0146(19)
C62 0.0324(19) 0.033(2) 0.034(2) -0.0035(17) 0.0009(16) 0.0092(16)
C63 0.0307(19) 0.029(2) 0.034(2) 0.0011(16) -0.0007(15) -0.0068(15)
C64 0.044(2) 0.046(3) 0.047(3) 0.009(2) 0.007(2) -0.013(2)
C65 0.036(2) 0.045(3) 0.060(3) 0.002(2) -0.006(2) -0.003(2)
C66 0.049(3) 0.045(3) 0.041(2) -0.007(2) -0.005(2) -0.018(2)
C67 0.039(2) 0.032(2) 0.0303(19) -0.0070(16) -0.0038(16) 0.0003(17)
C68 0.062(3) 0.062(3) 0.036(2) -0.012(2) -0.005(2) 0.022(3)
C69 0.043(2) 0.042(2) 0.030(2) -0.0007(18) -0.0038(17) -0.0025(19)
C70 0.068(3) 0.043(2) 0.053(3) -0.004(2) -0.020(2) -0.019(2)
C71 0.039(2) 0.032(2) 0.0279(18) 0.0086(16) -0.0004(16) -0.0103(16)
C72 0.082(4) 0.047(3) 0.031(2) 0.007(2) -0.011(2) -0.019(3)
C73 0.050(3) 0.034(2) 0.043(2) 0.013(2) -0.002(2) 0.0032(19)
C74 0.042(2) 0.044(3) 0.056(3) 0.012(2) 0.013(2) -0.010(2)
C75 0.0323(18) 0.0319(19) 0.073(2) -0.0093(19) -0.0090(18) 0.0079(15)
C76 0.066(2) 0.040(2) 0.061(3) 0.000(2) -0.006(2) 0.018(2)
C77 0.041(2) 0.051(2) 0.133(3) -0.022(3) -0.013(2) 0.005(2)
C78 0.055(2) 0.044(2) 0.065(2) -0.004(2) 0.009(2) 0.0158(19)
C79 0.0308(18) 0.0185(17) 0.0321(19) -0.0049(14) -0.0039(14) 0.0048(14)
C80 0.033(2) 0.039(3) 0.075(4) -0.019(2) 0.002(2) -0.0015(19)
C81 0.035(2) 0.033(2) 0.035(2) -0.0115(17) -0.0010(16) -0.0006(16)
C82 0.090(4) 0.033(2) 0.037(2) 0.002(2) -0.009(3) 0.007(3)
C83 0.0327(19) 0.035(2) 0.0229(17) 0.0020(15) -0.0041(14) 0.0017(16)
C84 0.049(3) 0.056(3) 0.053(3) -0.002(2) 0.003(2) 0.016(2)
C85 0.047(3) 0.052(3) 0.037(2) -0.002(2) 0.004(2) -0.006(2)
C86 0.066(3) 0.047(3) 0.048(3) -0.009(2) -0.008(2) -0.006(3)
C87 0.0243(16) 0.0218(17) 0.0314(18) -0.0072(14) -0.0014(14) -0.0019(13)
C88 0.046(3) 0.033(2) 0.063(3) -0.007(2) -0.017(2) 0.0074(19)
C89 0.038(2) 0.062(3) 0.042(3) -0.008(2) 0.0014(19) -0.016(2)
C90 0.0286(19) 0.029(2) 0.046(2) -0.0076(17) -0.0002(16) -0.0029(15)
C91 0.0455(19) 0.0371(19) 0.049(2) -0.0064(17) 0.0129(17) -0.0165(16)
C92 0.066(3) 0.040(3) 0.062(3) -0.017(3) 0.025(3) -0.024(3)
C92A 0.059(4) 0.054(4) 0.069(4) -0.022(4) 0.001(4) -0.013(4)
C93 0.064(3) 0.042(3) 0.047(3) -0.003(3) 0.019(3) -0.014(3)
C93A 0.078(5) 0.054(4) 0.068(4) 0.002(4) 0.011(4) -0.009(4)
C94 0.042(3) 0.055(3) 0.065(3) -0.005(3) 0.009(3) -0.014(3)
C94A 0.046(4) 0.054(4) 0.065(4) -0.015(4) 0.009(4) -0.005(4)

loop_
_atom_type_symbol
_atom_type_description
_atom_type_scat_dispersion_real
_atom_type_scat_dispersion_imag
_atom_type_scat_source
C C 0.0181 0.0091 'International Tables Vol C Tables 4.2.6.8 and 6.1.1.4'
H H 0.0000 0.0000 'International Tables Vol C Tables 4.2.6.8 and 6.1.1.4'
N N 0.0311 0.0180 'International Tables Vol C Tables 4.2.6.8 and 6.1.1.4'
O O 0.0492 0.0322 'International Tables Vol C Tables 4.2.6.8 and 6.1.1.4'
F F 0.0727 0.0534 'International Tables Vol C Tables 4.2.6.8 and 6.1.1.4'
Al Al 0.2130 0.2455 'International Tables Vol C Tables 4.2.6.8 and 6.1.1.4'
P P 0.2955 0.4335 'International Tables Vol C Tables 4.2.6.8 and 6.1.1.4'
Ge Ge -1.0885 0.8855 'International Tables Vol C Tables 4.2.6.8 and 6.1.1.4'

loop_
_geom_angle_atom_site_label_1
_geom_angle_atom_site_label_2
_geom_angle_atom_site_label_3
_geom_angle
_geom_angle_site_symmetry_1
_geom_angle_site_symmetry_3
_geom_angle_publ_flag
N1 Ge1 P1 88.61(11) . . ?
N2 Ge2 P2 88.55(10) . . ?
C19 P1 C20 108.22(19) . . ?
C19 P1 C26 110.86(19) . . ?
C20 P1 C26 108.38(17) . . ?
C19 P1 Ge1 102.63(13) . . ?
C20 P1 Ge1 111.56(13) . . ?
C26 P1 Ge1 114.94(14) . . ?
C50 P2 C57 108.90(18) . . ?
C50 P2 C51 111.36(17) . . ?
C57 P2 C51 106.88(17) . . ?
C50 P2 Ge2 103.89(11) . . ?
C57 P2 Ge2 107.85(12) . . ?
C51 P2 Ge2 117.70(12) . . ?
O1 Al1 O3 107.50(14) . . ?
O1 Al1 O2 113.66(15) . . ?
O3 Al1 O2 106.62(14) . . ?
O1 Al1 O4 109.18(15) . . ?
O3 Al1 O4 114.90(16) . . ?
O2 Al1 O4 105.13(15) . . ?
O8 Al2 O5 109.17(16) . . ?
O8 Al2 O6 108.16(18) . . ?
O5 Al2 O6 111.53(17) . . ?
O8 Al2 O7 111.93(17) . . ?
O5 Al2 O7 107.79(15) . . ?
O6 Al2 O7 108.30(17) . . ?
C77 F33 F35 100.5(5) . . ?
C78 F35 F33 112.2(7) . . ?
C63 O1 Al1 151.2(3) . . ?
C67 O2 Al1 145.7(3) . . ?
C71 O3 Al1 147.6(3) . . ?
C75 O4 Al1 146.2(3) . . ?
C79 O5 Al2 147.9(3) . . ?
C83 O6 Al2 151.0(3) . . ?
C87 O7 Al2 149.7(3) . . ?
C91 O8 Al2 153.4(3) . . ?
C1 N1 C13 115.1(3) . . ?
C1 N1 Ge1 113.6(3) . . ?
C13 N1 Ge1 131.3(2) . . ?
C32 N2 C44 114.0(3) . . ?
C32 N2 Ge2 113.1(2) . . ?
C44 N2 Ge2 132.5(2) . . ?
C2 C1 C6 122.2(4) . . ?
C2 C1 N1 119.5(3) . . ?
C6 C1 N1 118.2(3) . . ?
C3 C2 C1 117.6(4) . . ?
C3 C2 C10 120.3(4) . . ?
C1 C2 C10 122.1(4) . . ?
C4 C3 C2 121.4(4) . . ?
C3 C4 C5 120.1(4) . . ?
C4 C5 C6 120.9(4) . . ?
C5 C6 C1 117.6(4) . . ?
C5 C6 C7 119.7(4) . . ?
C1 C6 C7 122.6(4) . . ?
C6 C7 C8 112.1(4) . . ?
C6 C7 C9 110.0(4) . . ?
C8 C7 C9 111.4(4) . . ?
C2 C10 C12 111.9(5) . . ?
C2 C10 C11 111.3(4) . . ?
C12 C10 C11 110.3(4) . . ?
N1 C13 C14 114.6(3) . . ?
C15 C14 C19 118.6(4) . . ?
C15 C14 C13 119.5(4) . . ?
C19 C14 C13 121.8(4) . . ?
C16 C15 C14 120.5(4) . . ?
C17 C16 C15 120.3(4) . . ?
C16 C17 C18 120.1(4) . . ?
C17 C18 C19 119.7(4) . . ?
C18 C19 C14 120.8(4) . . ?
C18 C19 P1 121.8(3) . . ?
C14 C19 P1 117.4(3) . . ?
C25 C20 C21 120.1(4) . . ?
C25 C20 P1 119.2(3) . . ?
C21 C20 P1 120.7(3) . . ?
C22 C21 C20 119.3(4) . . ?
C23 C22 C21 120.2(5) . . ?
C24 C23 C22 120.0(4) . . ?
C23 C24 C25 120.6(5) . . ?
C20 C25 C24 119.9(5) . . ?
C31 C26 C27 120.6(4) . . ?
C31 C26 P1 120.8(3) . . ?
C27 C26 P1 118.6(3) . . ?
C28 C27 C26 118.9(4) . . ?
C29 C28 C27 120.6(5) . . ?
C28 C29 C30 120.3(5) . . ?
C29 C30 C31 119.7(5) . . ?
C30 C31 C26 119.9(5) . . ?
C37 C32 C33 121.8(3) . . ?
C37 C32 N2 119.1(3) . . ?
C33 C32 N2 119.0(3) . . ?
C34 C33 C32 117.5(4) . . ?
C34 C33 C41 120.1(4) . . ?
C32 C33 C41 122.3(3) . . ?
C35 C34 C33 121.5(4) . . ?
C36 C35 C34 120.0(4) . . ?
C35 C36 C37 121.2(4) . . ?
C36 C37 C32 117.9(4) . . ?
C36 C37 C38 119.5(4) . . ?
C32 C37 C38 122.5(3) . . ?
C39 C38 C37 112.1(4) . . ?
C39 C38 C40 110.4(4) . . ?
C37 C38 C40 111.3(4) . . ?
C33 C41 C43 112.4(3) . . ?
C33 C41 C42 110.3(3) . . ?
C43 C41 C42 109.7(4) . . ?
N2 C44 C45 114.8(3) . . ?
C46 C45 C50 118.3(3) . . ?
C46 C45 C44 119.3(3) . . ?
C50 C45 C44 122.3(3) . . ?
C45 C46 C47 120.7(4) . . ?
C48 C47 C46 120.6(4) . . ?
C47 C48 C49 119.9(4) . . ?
C48 C49 C50 119.5(4) . . ?
C49 C50 C45 120.9(3) . . ?
C49 C50 P2 121.3(3) . . ?
C45 C50 P2 117.7(3) . . ?
C56 C51 C52 120.2(3) . . ?
C56 C51 P2 119.8(3) . . ?
C52 C51 P2 119.9(3) . . ?
C53 C52 C51 119.9(4) . . ?
C52 C53 C54 120.4(4) . . ?
C55 C54 C53 119.7(4) . . ?
C54 C55 C56 120.7(4) . . ?
C51 C56 C55 119.0(4) . . ?
C62 C57 C58 120.1(4) . . ?
C62 C57 P2 122.2(3) . . ?
C58 C57 P2 117.7(3) . . ?
C59 C58 C57 119.7(4) . . ?
C60 C59 C58 120.0(4) . . ?
C61 C60 C59 120.7(4) . . ?
C60 C61 C62 119.6(4) . . ?
C57 C62 C61 119.8(4) . . ?
O1 C63 C66 109.8(4) . . ?
O1 C63 C65 112.1(4) . . ?
C66 C63 C65 108.8(4) . . ?
O1 C63 C64 108.1(4) . . ?
C66 C63 C64 109.4(4) . . ?
C65 C63 C64 108.7(4) . . ?
F2 C64 F1 107.6(5) . . ?
F2 C64 F3 108.4(5) . . ?
F1 C64 F3 108.0(5) . . ?
F2 C64 C63 113.3(4) . . ?
F1 C64 C63 109.7(4) . . ?
F3 C64 C63 109.7(4) . . ?
F4 C65 F5 108.2(5) . . ?
F4 C65 F6 107.1(5) . . ?
F5 C65 F6 106.8(5) . . ?
F4 C65 C63 113.7(4) . . ?
F5 C65 C63 110.1(4) . . ?
F6 C65 C63 110.6(4) . . ?
F9 C66 F7 108.7(5) . . ?
F9 C66 F8 107.1(4) . . ?
F7 C66 F8 105.9(5) . . ?
F9 C66 C63 112.9(5) . . ?
F7 C66 C63 111.5(4) . . ?
F8 C66 C63 110.5(4) . . ?
O2 C67 C68 108.6(4) . . ?
O2 C67 C70 108.9(4) . . ?
C68 C67 C70 110.5(5) . . ?
O2 C67 C69 112.3(4) . . ?
C68 C67 C69 108.7(4) . . ?
C70 C67 C69 108.0(4) . . ?
F11 C68 F10 108.6(5) . . ?
F11 C68 F12 108.9(5) . . ?
F10 C68 F12 106.6(5) . . ?
F11 C68 C67 111.9(5) . . ?
F10 C68 C67 109.6(4) . . ?
F12 C68 C67 111.1(5) . . ?
F13 C69 F15 109.1(4) . . ?
F13 C69 F14 107.5(4) . . ?
F15 C69 F14 107.3(4) . . ?
F13 C69 C67 110.0(4) . . ?
F15 C69 C67 110.8(4) . . ?
F14 C69 C67 112.0(4) . . ?
F18 C70 F16 107.6(5) . . ?
F18 C70 F17 106.8(5) . . ?
F16 C70 F17 107.5(5) . . ?
F18 C70 C67 111.3(5) . . ?
F16 C70 C67 110.7(5) . . ?
F17 C70 C67 112.7(5) . . ?
O3 C71 C74 110.5(4) . . ?
O3 C71 C72 107.8(4) . . ?
C74 C71 C72 110.2(4) . . ?
O3 C71 C73 111.3(4) . . ?
C74 C71 C73 107.9(4) . . ?
C72 C71 C73 109.2(4) . . ?
F21 C72 F19 109.0(5) . . ?
F21 C72 F20 108.4(5) . . ?
F19 C72 F20 107.2(5) . . ?
F21 C72 C71 110.5(5) . . ?
F19 C72 C71 110.3(5) . . ?
F20 C72 C71 111.5(4) . . ?
F23 C73 F24 107.6(5) . . ?
F23 C73 F22 107.6(4) . . ?
F24 C73 F22 106.5(4) . . ?
F23 C73 C71 111.0(4) . . ?
F24 C73 C71 111.6(4) . . ?
F22 C73 C71 112.3(4) . . ?
F27 C74 F26 107.0(5) . . ?
F27 C74 F25 107.6(4) . . ?
F26 C74 F25 107.5(5) . . ?
F27 C74 C71 111.5(5) . . ?
F26 C74 C71 110.0(4) . . ?
F25 C74 C71 113.0(4) . . ?
O4 C75 C77 107.8(4) . . ?
O4 C75 C76 111.0(4) . . ?
C77 C75 C76 110.1(4) . . ?
O4 C75 C78 111.2(4) . . ?
C77 C75 C78 107.9(4) . . ?
C76 C75 C78 108.8(4) . . ?
F28 C76 F30 114.0(7) . . ?
F29A C76 F28A 108.0(6) . . ?
F28 C76 F29 110.0(6) . . ?
F30 C76 F29 105.1(5) . . ?
F29A C76 F30A 102.4(6) . . ?
F28A C76 F30A 100.0(5) . . ?
F28 C76 C75 115.1(5) . . ?
F30 C76 C75 110.3(6) . . ?
F29A C76 C75 118.9(7) . . ?
F28A C76 C75 118.5(5) . . ?
F29 C76 C75 101.1(5) . . ?
F30A C76 C75 105.9(5) . . ?
F31 C77 F32 112.9(8) . . ?
F31A C77 F32A 113.9(7) . . ?
F31A C77 F33A 101.1(6) . . ?
F32A C77 F33A 100.2(6) . . ?
F31 C77 F33 98.9(5) . . ?
F32 C77 F33 102.4(6) . . ?
F31A C77 C75 119.6(5) . . ?
F31 C77 C75 118.2(5) . . ?
F32 C77 C75 117.0(9) . . ?
F32A C77 C75 115.8(7) . . ?
F33A C77 C75 101.7(5) . . ?
F33 C77 C75 103.5(5) . . ?
F36 C78 F34 115.6(7) . . ?
F35A C78 F36A 107.2(5) . . ?
F36 C78 F35 109.9(5) . . ?
F34 C78 F35 105.6(5) . . ?
F35A C78 F34A 102.1(5) . . ?
F36A C78 F34A 102.4(5) . . ?
F36 C78 C75 112.1(5) . . ?
F34 C78 C75 112.6(8) . . ?
F35A C78 C75 118.7(4) . . ?
F36A C78 C75 117.5(6) . . ?
F35 C78 C75 99.6(5) . . ?
F34A C78 C75 106.5(4) . . ?
O5 C79 C82 111.4(4) . . ?
O5 C79 C81 111.3(3) . . ?
C82 C79 C81 109.5(4) . . ?
O5 C79 C80 107.0(3) . . ?
C82 C79 C80 109.6(4) . . ?
C81 C79 C80 108.0(4) . . ?
F37 C80 F39 109.9(5) . . ?
F37 C80 F38 105.4(5) . . ?
F39 C80 F38 106.1(5) . . ?
F37 C80 C79 113.3(4) . . ?
F39 C80 C79 112.1(4) . . ?
F38 C80 C79 109.5(4) . . ?
F42 C81 F40 108.0(4) . . ?
F42 C81 F41 107.6(4) . . ?
F40 C81 F41 106.3(4) . . ?
F42 C81 C79 111.2(3) . . ?
F40 C81 C79 112.3(4) . . ?
F41 C81 C79 111.2(4) . . ?
F45 C82 F44 108.0(5) . . ?
F45 C82 F43 107.7(5) . . ?
F44 C82 F43 106.6(6) . . ?
F45 C82 C79 114.0(5) . . ?
F44 C82 C79 111.0(4) . . ?
F43 C82 C79 109.2(5) . . ?
O6 C83 C84 111.1(4) . . ?
O6 C83 C86 108.9(4) . . ?
C84 C83 C86 109.3(4) . . ?
O6 C83 C85 112.1(4) . . ?
C84 C83 C85 108.3(4) . . ?
C86 C83 C85 107.0(4) . . ?
F47 C84 F46 108.3(6) . . ?
F47 C84 F48 108.9(6) . . ?
F46 C84 F48 103.6(6) . . ?
F47 C84 C83 112.7(5) . . ?
F46 C84 C83 114.6(5) . . ?
F48 C84 C83 108.2(5) . . ?
F51 C85 F49 110.3(5) . . ?
F51 C85 F50 106.6(5) . . ?
F49 C85 F50 104.3(6) . . ?
F51 C85 C83 114.4(4) . . ?
F49 C85 C83 110.7(4) . . ?
F50 C85 C83 109.9(5) . . ?
F52 C86 F53 112.7(6) . . ?
F52 C86 F54 105.9(6) . . ?
F53 C86 F54 103.3(5) . . ?
F52 C86 C83 112.4(5) . . ?
F53 C86 C83 114.4(5) . . ?
F54 C86 C83 107.1(5) . . ?
O7 C87 C89 111.9(3) . . ?
O7 C87 C88 106.8(3) . . ?
C89 C87 C88 108.8(4) . . ?
O7 C87 C90 112.8(3) . . ?
C89 C87 C90 108.5(3) . . ?
C88 C87 C90 107.9(3) . . ?
F57 C88 F56 107.1(4) . . ?
F57 C88 F55 107.1(5) . . ?
F56 C88 F55 107.3(5) . . ?
F57 C88 C87 113.3(4) . . ?
F56 C88 C87 110.5(4) . . ?
F55 C88 C87 111.2(4) . . ?
F59 C89 F60 108.7(5) . . ?
F59 C89 F58 107.9(5) . . ?
F60 C89 F58 107.9(4) . . ?
F59 C89 C87 113.0(4) . . ?
F60 C89 C87 108.9(5) . . ?
F58 C89 C87 110.3(4) . . ?
F62 C90 F61 109.1(4) . . ?
F62 C90 F63 105.8(4) . . ?
F61 C90 F63 107.2(4) . . ?
F62 C90 C87 111.5(3) . . ?
F61 C90 C87 112.7(3) . . ?
F63 C90 C87 110.2(4) . . ?
O8 C91 C94A 115.8(5) . . ?
O8 C91 C92 111.1(4) . . ?
O8 C91 C93A 102.5(5) . . ?
C94A C91 C93A 110.7(5) . . ?
O8 C91 C92A 109.0(5) . . ?
C94A C91 C92A 110.1(5) . . ?
C93A C91 C92A 108.2(5) . . ?
O8 C91 C94 110.0(4) . . ?
C92 C91 C94 110.2(4) . . ?
O8 C91 C93 109.3(4) . . ?
C92 C91 C93 108.7(4) . . ?
C94 C91 C93 107.5(4) . . ?
F66 C92 F65 107.1(6) . . ?
F66 C92 F64 105.1(6) . . ?
F65 C92 F64 105.8(6) . . ?
F66 C92 C91 114.2(5) . . ?
F65 C92 C91 112.1(6) . . ?
F64 C92 C91 111.9(5) . . ?
F66A C92A F64A 106.9(7) . . ?
F66A C92A F65A 105.4(7) . . ?
F64A C92A F65A 105.5(7) . . ?
F66A C92A C91 116.3(9) . . ?
F64A C92A C91 109.2(11) . . ?
F65A C92A C91 112.9(9) . . ?
F68 C93 F67 106.5(6) . . ?
F68 C93 F69 107.1(6) . . ?
F67 C93 F69 105.3(5) . . ?
F68 C93 C91 111.9(6) . . ?
F67 C93 C91 112.7(5) . . ?
F69 C93 C91 113.0(5) . . ?
F69A C93A F67A 107.6(8) . . ?
F69A C93A F68A 107.1(7) . . ?
F67A C93A F68A 106.5(8) . . ?
F69A C93A C91 115.3(8) . . ?
F67A C93A C91 114.2(10) . . ?
F68A C93A C91 105.7(11) . . ?
F71 C94 F72 107.7(6) . . ?
F71 C94 F70 107.2(6) . . ?
F72 C94 F70 105.6(6) . . ?
F71 C94 C91 115.2(5) . . ?
F72 C94 C91 111.0(6) . . ?
F70 C94 C91 109.7(6) . . ?
F71A C94A F70A 108.6(8) . . ?
F71A C94A F72A 106.6(7) . . ?
F70A C94A F72A 106.7(7) . . ?
F71A C94A C91 111.8(10) . . ?
F70A C94A C91 111.1(8) . . ?
F72A C94A C91 112.0(10) . . ?

loop_
_geom_bond_atom_site_label_1
_geom_bond_atom_site_label_2
_geom_bond_distance
_geom_bond_site_symmetry_2
_geom_bond_publ_flag
Ge1 N1 1.815(3) . ?
Ge1 P1 2.4418(10) . ?
Ge2 N2 1.811(3) . ?
Ge2 P2 2.4491(9) . ?
P1 C19 1.797(4) . ?
P1 C20 1.802(4) . ?
P1 C26 1.811(4) . ?
P2 C50 1.796(4) . ?
P2 C57 1.802(4) . ?
P2 C51 1.803(4) . ?
Al1 O1 1.718(3) . ?
Al1 O3 1.726(3) . ?
Al1 O2 1.728(3) . ?
Al1 O4 1.730(3) . ?
Al2 O8 1.712(3) . ?
Al2 O5 1.719(3) . ?
Al2 O6 1.722(3) . ?
Al2 O7 1.732(3) . ?
F1 C64 1.324(7) . ?
F2 C64 1.318(6) . ?
F3 C64 1.336(7) . ?
F4 C65 1.314(6) . ?
F5 C65 1.323(7) . ?
F6 C65 1.339(7) . ?
F7 C66 1.331(6) . ?
F8 C66 1.341(7) . ?
F9 C66 1.325(6) . ?
F10 C68 1.339(6) . ?
F11 C68 1.295(8) . ?
F12 C68 1.348(7) . ?
F13 C69 1.315(6) . ?
F14 C69 1.339(6) . ?
F15 C69 1.333(6) . ?
F16 C70 1.350(7) . ?
F17 C70 1.350(7) . ?
F18 C70 1.343(8) . ?
F19 C72 1.314(7) . ?
F20 C72 1.351(6) . ?
F21 C72 1.310(8) . ?
F22 C73 1.345(5) . ?
F23 C73 1.315(6) . ?
F24 C73 1.332(7) . ?
F25 C74 1.342(6) . ?
F26 C74 1.342(7) . ?
F27 C74 1.313(7) . ?
F28 C76 1.250(6) . ?
F28A C76 1.342(6) . ?
F29 C76 1.367(6) . ?
F29A C76 1.318(6) . ?
F30 C76 1.316(6) . ?
F30A C76 1.405(6) . ?
F31 C77 1.264(6) . ?
F31A C77 1.258(6) . ?
F32 C77 1.304(7) . ?
F32A C77 1.314(7) . ?
F33 C77 1.464(7) . ?
F33 F35 1.689(14) . ?
F33A C77 1.452(7) . ?
F34 C78 1.305(6) . ?
F34A C78 1.402(6) . ?
F35 C78 1.367(6) . ?
F35A C78 1.318(5) . ?
F36 C78 1.248(6) . ?
F36A C78 1.331(6) . ?
F37 C80 1.284(7) . ?
F38 C80 1.347(7) . ?
F39 C80 1.334(6) . ?
F40 C81 1.336(5) . ?
F41 C81 1.337(5) . ?
F42 C81 1.309(5) . ?
F43 C82 1.363(8) . ?
F44 C82 1.330(7) . ?
F45 C82 1.307(8) . ?
F46 C84 1.307(7) . ?
F47 C84 1.274(8) . ?
F48 C84 1.368(8) . ?
F49 C85 1.299(7) . ?
F50 C85 1.318(7) . ?
F51 C85 1.294(6) . ?
F52 C86 1.269(8) . ?
F53 C86 1.291(7) . ?
F54 C86 1.359(8) . ?
F55 C88 1.335(7) . ?
F56 C88 1.334(6) . ?
F57 C88 1.327(6) . ?
F58 C89 1.346(6) . ?
F59 C89 1.324(6) . ?
F60 C89 1.329(7) . ?
F61 C90 1.328(5) . ?
F62 C90 1.314(5) . ?
F63 C90 1.331(6) . ?
F64 C92 1.335(7) . ?
F64A C92A 1.334(8) . ?
F65 C92 1.331(6) . ?
F65A C92A 1.334(8) . ?
F66 C92 1.327(6) . ?
F66A C92A 1.330(8) . ?
F67 C93 1.328(7) . ?
F67A C93A 1.326(8) . ?
F68 C93 1.326(7) . ?
F68A C93A 1.330(8) . ?
F69 C93 1.343(6) . ?
F69A C93A 1.325(8) . ?
F70 C94 1.338(6) . ?
F70A C94A 1.325(8) . ?
F71 C94 1.329(6) . ?
F71A C94A 1.320(8) . ?
F72 C94 1.331(6) . ?
F72A C94A 1.328(8) . ?
O1 C63 1.341(5) . ?
O2 C67 1.348(5) . ?
O3 C71 1.348(5) . ?
O4 C75 1.359(5) . ?
O5 C79 1.347(5) . ?
O6 C83 1.332(5) . ?
O7 C87 1.339(5) . ?
O8 C91 1.337(5) . ?
N1 C1 1.455(5) . ?
N1 C13 1.480(5) . ?
N2 C32 1.457(4) . ?
N2 C44 1.479(5) . ?
C1 C2 1.406(5) . ?
C1 C6 1.408(5) . ?
C2 C3 1.389(6) . ?
C2 C10 1.517(6) . ?
C3 C4 1.383(7) . ?
C4 C5 1.390(7) . ?
C5 C6 1.393(6) . ?
C6 C7 1.523(6) . ?
C7 C8 1.529(6) . ?
C7 C9 1.535(7) . ?
C10 C12 1.527(8) . ?
C10 C11 1.531(7) . ?
C13 C14 1.515(6) . ?
C14 C15 1.393(6) . ?
C14 C19 1.402(6) . ?
C15 C16 1.389(7) . ?
C16 C17 1.386(8) . ?
C17 C18 1.387(7) . ?
C18 C19 1.391(6) . ?
C20 C25 1.385(6) . ?
C20 C21 1.402(6) . ?
C21 C22 1.397(6) . ?
C22 C23 1.384(8) . ?
C23 C24 1.383(9) . ?
C24 C25 1.385(7) . ?
C26 C31 1.387(6) . ?
C26 C27 1.391(6) . ?
C27 C28 1.387(7) . ?
C28 C29 1.380(8) . ?
C29 C30 1.384(8) . ?
C30 C31 1.384(7) . ?
C32 C37 1.406(5) . ?
C32 C33 1.407(5) . ?
C33 C34 1.394(5) . ?
C33 C41 1.518(5) . ?
C34 C35 1.384(7) . ?
C35 C36 1.380(7) . ?
C36 C37 1.394(6) . ?
C37 C38 1.521(6) . ?
C38 C39 1.516(7) . ?
C38 C40 1.534(7) . ?
C41 C43 1.520(6) . ?
C41 C42 1.535(6) . ?
C44 C45 1.518(5) . ?
C45 C46 1.389(5) . ?
C45 C50 1.405(5) . ?
C46 C47 1.391(6) . ?
C47 C48 1.384(6) . ?
C48 C49 1.385(6) . ?
C49 C50 1.403(5) . ?
C51 C56 1.394(5) . ?
C51 C52 1.395(5) . ?
C52 C53 1.381(6) . ?
C53 C54 1.387(6) . ?
C54 C55 1.383(6) . ?
C55 C56 1.394(5) . ?
C57 C62 1.388(6) . ?
C57 C58 1.399(6) . ?
C58 C59 1.387(6) . ?
C59 C60 1.386(7) . ?
C60 C61 1.382(7) . ?
C61 C62 1.401(6) . ?
C63 C66 1.545(7) . ?
C63 C65 1.556(6) . ?
C63 C64 1.559(6) . ?
C67 C68 1.545(7) . ?
C67 C70 1.545(7) . ?
C67 C69 1.575(6) . ?
C71 C74 1.542(6) . ?
C71 C72 1.550(7) . ?
C71 C73 1.564(7) . ?
C75 C77 1.530(5) . ?
C75 C76 1.531(5) . ?
C75 C78 1.537(6) . ?
C79 C82 1.533(6) . ?
C79 C81 1.545(6) . ?
C79 C80 1.565(6) . ?
C83 C84 1.550(6) . ?
C83 C86 1.561(7) . ?
C83 C85 1.569(7) . ?
C87 C89 1.545(6) . ?
C87 C88 1.556(6) . ?
C87 C90 1.557(5) . ?
C91 C94A 1.508(6) . ?
C91 C92 1.525(5) . ?
C91 C93A 1.537(6) . ?
C91 C92A 1.544(6) . ?
C91 C94 1.545(6) . ?
C91 C93 1.552(6) . ?

loop_
_twin_individual_id
_twin_individual_mass_fraction_refined
_oxdiff_twin_reflns_isolated
_oxdiff_twin_reflns_overlapped
_twin_individual_twin_lattice_type
_twin_individual_twin_matrix_11
_twin_individual_twin_matrix_12
_twin_individual_twin_matrix_13
_twin_individual_twin_matrix_21
_twin_individual_twin_matrix_22
_twin_individual_twin_matrix_23
_twin_individual_twin_matrix_31
_twin_individual_twin_matrix_32
_twin_individual_twin_matrix_33
1 0.5687 41136 22314 ref 1.0000 0.0000 0.0000 0.0000 1.0000 0.0000 0.0000 0.0000 1.0000
2 0.4313 0 22314 nmt 1.0001 -0.0675 -0.0144 0.0002 -1.0000 -0.0000 0.0004 0.0001 -1.0001
